data_2227957
loop_
_publ_author_name
'Yu, Lijuan'
'Zhou, Xiaole'
'Yin, Yinghui'
'Li, Renjie'
'Peng, Tianyou'

_publ_section_title
;
 4,5-Bis(4-methoxyphenoxy)phthalonitrile
;
_journal_coeditor_code RZ2481
_journal_issue 10
_journal_name_full 'Acta Crystallographica Section E'
_journal_page_first o2527
_journal_paper_doi 10.1107/S1600536810035610
_journal_volume 66
_journal_year 2010
_chemical_formula_moiety 'C22 H16 N2 O4'
_chemical_formula_sum 'C22 H16 N2 O4'
_chemical_formula_weight 372.37
_chemical_name_common
;
4,5-bis(4-methoxyphenoxy)phthalonitrile
;
_chemical_name_systematic
;
4,5-bis(4-methoxyphenoxy)benzene-1,2-dicarbonitrile
;
_space_group_IT_number 14
_symmetry_cell_setting monoclinic
_symmetry_space_group_name_Hall '-P 2ybc'
_symmetry_space_group_name_H-M 'P 1 21/c 1'
_atom_sites_solution_hydrogens geom
_atom_sites_solution_primary direct
_atom_sites_solution_secondary difmap
_audit_creation_method SHELXL-97
_cell_angle_alpha 90.00
_cell_angle_beta 112.5510(10)
_cell_angle_gamma 90.00
_cell_formula_units_Z 4
_cell_length_a 13.7614(2)
_cell_length_b 10.49260(10)
_cell_length_c 14.0701(2)
_cell_measurement_reflns_used 5549
_cell_measurement_temperature 298(2)
_cell_measurement_theta_max 23.48
_cell_measurement_theta_min 2.50
_cell_volume 1876.28(4)
_computing_cell_refinement 'SAINT-Plus (Bruker, 2001)'
_computing_data_collection 'APEX2 (Bruker, 2004)'
_computing_data_reduction 'SAINT-Plus (Bruker, 2001)'
_computing_molecular_graphics 'SHELXTL (Sheldrick, 2008)'
_computing_publication_material 'SHELXL97 (Sheldrick, 2008)'
_computing_structure_refinement 'SHELXL97 (Sheldrick, 2008)'
_computing_structure_solution 'SHELXS97 (Sheldrick, 2008)'
_diffrn_ambient_temperature 298(2)
_diffrn_measured_fraction_theta_full 1.000
_diffrn_measured_fraction_theta_max 1.000
_diffrn_measurement_device_type 'Bruker APEXII CCD area-detector'
_diffrn_measurement_method '\w scan'
_diffrn_radiation_monochromator graphite
_diffrn_radiation_source 'fine-focus sealed tube'
_diffrn_radiation_type MoK\a
_diffrn_radiation_wavelength 0.71073
_diffrn_reflns_av_R_equivalents 0.0316
_diffrn_reflns_av_sigmaI/netI 0.0244
_diffrn_reflns_limit_h_max 16
_diffrn_reflns_limit_h_min -16
_diffrn_reflns_limit_k_max 12
_diffrn_reflns_limit_k_min -11
_diffrn_reflns_limit_l_max 16
_diffrn_reflns_limit_l_min -16
_diffrn_reflns_number 24018
_diffrn_reflns_theta_full 25.00
_diffrn_reflns_theta_max 25.00
_diffrn_reflns_theta_min 1.60
_exptl_absorpt_coefficient_mu 0.092
_exptl_absorpt_correction_T_max 0.9881
_exptl_absorpt_correction_T_min 0.9658
_exptl_absorpt_correction_type multi-scan
_exptl_absorpt_process_details '(SADABS; Sheldrick, 2004)'
_exptl_crystal_colour colourless
_exptl_crystal_density_diffrn 1.318
_exptl_crystal_density_method 'not measured'
_exptl_crystal_description block
_exptl_crystal_F_000 776
_exptl_crystal_size_max 0.38
_exptl_crystal_size_mid 0.23
_exptl_crystal_size_min 0.13
_refine_diff_density_max 0.127
_refine_diff_density_min -0.168
_refine_ls_extinction_method none
_refine_ls_goodness_of_fit_ref 1.015
_refine_ls_hydrogen_treatment constr
_refine_ls_matrix_type full
_refine_ls_number_parameters 255
_refine_ls_number_reflns 3311
_refine_ls_number_restraints 0
_refine_ls_restrained_S_all 1.015
_refine_ls_R_factor_all 0.0702
_refine_ls_R_factor_gt 0.0379
_refine_ls_shift/su_max 0.000
_refine_ls_shift/su_mean 0.000
_refine_ls_structure_factor_coef Fsqd
_refine_ls_weighting_details 'calc w=1/[\s^2^(Fo^2^)+(0.0369P)^2^+0.4099P] where P=(Fo^2^+2Fc^2^)/3'
_refine_ls_weighting_scheme calc
_refine_ls_wR_factor_gt 0.0811
_refine_ls_wR_factor_ref 0.0973
_reflns_number_gt 2189
_reflns_number_total 3311
_reflns_threshold_expression I>2\s(I)
_cod_data_source_file rz2481.cif
_cod_data_source_block I
_cod_original_sg_symbol_H-M 'P 21/c'
_cod_database_code 2227957
_cod_database_fobs_code 2227957

loop_
_symmetry_equiv_pos_as_xyz
'x, y, z'
'-x, y+1/2, -z+1/2'
'-x, -y, -z'
'x, -y-1/2, z-1/2'

loop_
_atom_site_type_symbol
_atom_site_label
_atom_site_fract_x
_atom_site_fract_y
_atom_site_fract_z
_atom_site_U_iso_or_equiv
_atom_site_adp_type
_atom_site_calc_flag
_atom_site_refinement_flags
_atom_site_occupancy
_atom_site_disorder_assembly
_atom_site_disorder_group
C C17 0.07245(13) 0.02765(18) 0.29042(13) 0.0566(5) Uani d . 1 . .
H H17 0.0524 0.1096 0.2653 0.068 Uiso calc R 1 . .
N N2 0.54537(15) 0.17422(18) 0.53262(13) 0.0822(6) Uani d . 1 . .
N N1 0.63571(15) 0.30662(18) 0.31740(13) 0.0820(5) Uani d . 1 . .
C C2 0.49439(14) 0.16026(18) 0.44763(15) 0.0572(5) Uani d . 1 . .
C C1 0.55634(16) 0.25589(18) 0.29120(14) 0.0598(5) Uani d . 1 . .
O O1 0.22453(9) 0.09523(14) 0.03832(9) 0.0684(4) Uani d . 1 . .
O O2 0.16999(9) 0.01007(12) 0.18264(8) 0.0621(4) Uani d . 1 . .
O O3 0.33469(11) 0.01535(14) -0.29526(10) 0.0796(4) Uani d . 1 . .
O O4 0.02251(11) -0.19057(15) 0.46372(11) 0.0843(5) Uani d . 1 . .
C C5 0.33212(13) 0.08186(16) 0.31600(12) 0.0496(4) Uani d . 1 . .
H H5 0.3124 0.0507 0.3679 0.060 Uiso calc R 1 . .
C C3 0.45763(13) 0.19033(16) 0.26340(13) 0.0494(4) Uani d . 1 . .
C C7 0.29686(13) 0.11161(17) 0.13679(12) 0.0510(4) Uani d . 1 . .
C C6 0.26639(13) 0.06676(16) 0.21448(12) 0.0485(4) Uani d . 1 . .
C C4 0.42795(13) 0.14356(16) 0.34096(12) 0.0475(4) Uani d . 1 . .
C C8 0.39146(13) 0.17408(16) 0.16126(13) 0.0534(5) Uani d . 1 . .
H H8 0.4109 0.2053 0.1092 0.064 Uiso calc R 1 . .
C C9 0.25752(13) 0.07923(17) -0.04349(12) 0.0513(4) Uani d . 1 . .
C C11 0.21973(15) 0.11325(19) -0.22164(13) 0.0611(5) Uani d . 1 . .
H H11 0.1780 0.1501 -0.2841 0.073 Uiso calc R 1 . .
C C12 0.30366(15) 0.03855(18) -0.21509(13) 0.0561(5) Uani d . 1 . .
C C10 0.19704(14) 0.13386(19) -0.13506(13) 0.0599(5) Uani d . 1 . .
H H10 0.1404 0.1851 -0.1394 0.072 Uiso calc R 1 . .
C C14 0.34035(16) 0.0024(2) -0.03671(14) 0.0701(6) Uani d . 1 . .
H H14 0.3807 -0.0364 0.0253 0.084 Uiso calc R 1 . .
C C15 0.25790(19) 0.0227(2) -0.39650(15) 0.0916(7) Uani d . 1 . .
H H15A 0.1982 -0.0284 -0.4017 0.137 Uiso calc R 1 . .
H H15B 0.2871 -0.0083 -0.4441 0.137 Uiso calc R 1 . .
H H15C 0.2362 0.1097 -0.4125 0.137 Uiso calc R 1 . .
C C13 0.36321(16) -0.0166(2) -0.12246(15) 0.0729(6) Uani d . 1 . .
H H13 0.4200 -0.0679 -0.1177 0.087 Uiso calc R 1 . .
C C16 0.13818(13) -0.04202(18) 0.25815(12) 0.0500(4) Uani d . 1 . .
C C19 0.06522(13) -0.14685(19) 0.39663(13) 0.0562(5) Uani d . 1 . .
C C18 0.03643(14) -0.02478(19) 0.36030(14) 0.0611(5) Uani d . 1 . .
H H18 -0.0076 0.0223 0.3832 0.073 Uiso calc R 1 . .
C C20 0.13229(14) -0.21514(19) 0.36496(14) 0.0605(5) Uani d . 1 . .
H H20 0.1529 -0.2968 0.3903 0.073 Uiso calc R 1 . .
C C21 0.16913(14) -0.16199(19) 0.29513(14) 0.0610(5) Uani d . 1 . .
H H21 0.2148 -0.2077 0.2735 0.073 Uiso calc R 1 . .
C C22 0.05311(19) -0.3141(2) 0.50731(17) 0.0959(8) Uani d . 1 . .
H H22A 0.0348 -0.3764 0.4533 0.144 Uiso calc R 1 . .
H H22B 0.0174 -0.3333 0.5523 0.144 Uiso calc R 1 . .
H H22C 0.1278 -0.3156 0.5457 0.144 Uiso calc R 1 . .

loop_
_atom_site_aniso_label
_atom_site_aniso_U_11
_atom_site_aniso_U_22
_atom_site_aniso_U_33
_atom_site_aniso_U_12
_atom_site_aniso_U_13
_atom_site_aniso_U_23
C17 0.0538(11) 0.0585(12) 0.0579(11) 0.0016(9) 0.0218(9) 0.0032(9)
N2 0.0906(13) 0.0919(14) 0.0548(11) -0.0179(11) 0.0175(10) -0.0080(9)
N1 0.0812(12) 0.0891(13) 0.0840(12) -0.0312(11) 0.0409(10) -0.0140(10)
C2 0.0604(11) 0.0590(12) 0.0547(12) -0.0090(9) 0.0249(10) -0.0040(9)
C1 0.0674(13) 0.0617(13) 0.0582(12) -0.0135(11) 0.0330(10) -0.0070(9)
O1 0.0540(7) 0.1085(11) 0.0438(7) -0.0043(7) 0.0200(6) 0.0038(7)
O2 0.0499(7) 0.0901(10) 0.0466(7) -0.0137(7) 0.0187(6) 0.0044(6)
O3 0.0843(10) 0.1044(12) 0.0543(8) 0.0018(8) 0.0311(7) -0.0108(8)
O4 0.0803(10) 0.1067(12) 0.0830(10) 0.0058(9) 0.0502(8) 0.0287(9)
C5 0.0543(11) 0.0557(11) 0.0444(10) 0.0003(9) 0.0250(8) 0.0026(8)
C3 0.0525(10) 0.0480(10) 0.0533(10) -0.0039(8) 0.0263(9) -0.0024(8)
C7 0.0521(10) 0.0591(11) 0.0427(10) 0.0022(9) 0.0193(8) 0.0028(8)
C6 0.0453(10) 0.0532(11) 0.0495(10) -0.0009(8) 0.0211(8) 0.0016(8)
C4 0.0506(10) 0.0473(10) 0.0463(10) -0.0005(8) 0.0205(8) -0.0028(8)
C8 0.0591(11) 0.0591(12) 0.0502(10) -0.0017(9) 0.0302(9) 0.0042(9)
C9 0.0506(10) 0.0611(12) 0.0423(10) -0.0062(9) 0.0179(8) 0.0023(8)
C11 0.0629(12) 0.0727(13) 0.0433(10) -0.0001(10) 0.0155(9) 0.0107(9)
C12 0.0610(12) 0.0617(12) 0.0463(10) -0.0065(10) 0.0213(9) -0.0047(9)
C10 0.0532(11) 0.0723(13) 0.0523(11) 0.0070(10) 0.0180(9) 0.0086(10)
C14 0.0786(14) 0.0786(15) 0.0464(11) 0.0182(11) 0.0166(10) 0.0123(10)
C15 0.1065(18) 0.120(2) 0.0493(12) -0.0121(15) 0.0310(12) -0.0134(12)
C13 0.0765(14) 0.0812(15) 0.0571(12) 0.0228(11) 0.0213(11) -0.0005(11)
C16 0.0428(9) 0.0633(12) 0.0441(9) -0.0084(9) 0.0166(8) 0.0005(9)
C19 0.0463(10) 0.0733(14) 0.0511(10) -0.0036(10) 0.0211(9) 0.0057(10)
C18 0.0558(11) 0.0723(14) 0.0632(12) 0.0069(10) 0.0316(10) 0.0005(10)
C20 0.0590(11) 0.0601(12) 0.0620(12) 0.0040(10) 0.0229(10) 0.0087(10)
C21 0.0575(11) 0.0706(14) 0.0613(11) 0.0063(10) 0.0298(9) -0.0009(10)
C22 0.0987(17) 0.113(2) 0.0784(15) -0.0085(15) 0.0363(13) 0.0389(14)

loop_
_atom_type_symbol
_atom_type_description
_atom_type_scat_dispersion_real
_atom_type_scat_dispersion_imag
_atom_type_scat_source
C C 0.0033 0.0016 'International Tables Vol C Tables 4.2.6.8 and 6.1.1.4'
H H 0.0000 0.0000 'International Tables Vol C Tables 4.2.6.8 and 6.1.1.4'
N N 0.0061 0.0033 'International Tables Vol C Tables 4.2.6.8 and 6.1.1.4'
O O 0.0106 0.0060 'International Tables Vol C Tables 4.2.6.8 and 6.1.1.4'

loop_
_geom_angle_atom_site_label_1
_geom_angle_atom_site_label_2
_geom_angle_atom_site_label_3
_geom_angle_site_symmetry_1
_geom_angle_site_symmetry_3
_geom_angle
_geom_angle_publ_flag
C16 C17 C18 . . 119.27(18) ?
C16 C17 H17 . . 120.4 ?
C18 C17 H17 . . 120.4 ?
N2 C2 C4 . . 178.6(2) ?
N1 C1 C3 . . 177.2(2) ?
C7 O1 C9 . . 120.46(13) ?
C6 O2 C16 . . 117.85(12) ?
C12 O3 C15 . . 118.08(16) ?
C19 O4 C22 . . 117.84(16) ?
C6 C5 C4 . . 119.94(15) ?
C6 C5 H5 . . 120.0 ?
C4 C5 H5 . . 120.0 ?
C8 C3 C4 . . 119.71(16) ?
C8 C3 C1 . . 121.20(16) ?
C4 C3 C1 . . 119.08(15) ?
O1 C7 C8 . . 124.19(15) ?
O1 C7 C6 . . 115.44(15) ?
C8 C7 C6 . . 120.27(15) ?
O2 C6 C5 . . 124.12(15) ?
O2 C6 C7 . . 115.91(14) ?
C5 C6 C7 . . 119.96(16) ?
C5 C4 C3 . . 120.11(15) ?
C5 C4 C2 . . 118.90(15) ?
C3 C4 C2 . . 120.98(15) ?
C7 C8 C3 . . 119.99(16) ?
C7 C8 H8 . . 120.0 ?
C3 C8 H8 . . 120.0 ?
C10 C9 C14 . . 120.23(17) ?
C10 C9 O1 . . 116.98(16) ?
C14 C9 O1 . . 122.49(16) ?
C12 C11 C10 . . 119.92(17) ?
C12 C11 H11 . . 120.0 ?
C10 C11 H11 . . 120.0 ?
C11 C12 O3 . . 124.51(17) ?
C11 C12 C13 . . 119.09(18) ?
O3 C12 C13 . . 116.40(18) ?
C9 C10 C11 . . 120.23(18) ?
C9 C10 H10 . . 119.9 ?
C11 C10 H10 . . 119.9 ?
C9 C14 C13 . . 119.32(17) ?
C9 C14 H14 . . 120.3 ?
C13 C14 H14 . . 120.3 ?
O3 C15 H15A . . 109.5 ?
O3 C15 H15B . . 109.5 ?
H15A C15 H15B . . 109.5 ?
O3 C15 H15C . . 109.5 ?
H15A C15 H15C . . 109.5 ?
H15B C15 H15C . . 109.5 ?
C14 C13 C12 . . 121.19(19) ?
C14 C13 H13 . . 119.4 ?
C12 C13 H13 . . 119.4 ?
C21 C16 C17 . . 120.99(16) ?
C21 C16 O2 . . 120.27(16) ?
C17 C16 O2 . . 118.68(17) ?
O4 C19 C20 . . 124.73(18) ?
O4 C19 C18 . . 115.37(17) ?
C20 C19 C18 . . 119.89(17) ?
C17 C18 C19 . . 120.37(17) ?
C17 C18 H18 . . 119.8 ?
C19 C18 H18 . . 119.8 ?
C19 C20 C21 . . 119.71(18) ?
C19 C20 H20 . . 120.1 ?
C21 C20 H20 . . 120.1 ?
C16 C21 C20 . . 119.74(17) ?
C16 C21 H21 . . 120.1 ?
C20 C21 H21 . . 120.1 ?
O4 C22 H22A . . 109.5 ?
O4 C22 H22B . . 109.5 ?
H22A C22 H22B . . 109.5 ?
O4 C22 H22C . . 109.5 ?
H22A C22 H22C . . 109.5 ?
H22B C22 H22C . . 109.5 ?

loop_
_geom_bond_atom_site_label_1
_geom_bond_atom_site_label_2
_geom_bond_site_symmetry_2
_geom_bond_distance
_geom_bond_publ_flag
C17 C16 . 1.369(2) ?
C17 C18 . 1.374(2) ?
C17 H17 . 0.9300 ?
N2 C2 . 1.140(2) ?
N1 C1 . 1.142(2) ?
C2 C4 . 1.438(2) ?
C1 C3 . 1.437(3) ?
O1 C7 . 1.3719(19) ?
O1 C9 . 1.400(2) ?
O2 C6 . 1.3633(19) ?
O2 C16 . 1.4057(19) ?
O3 C12 . 1.372(2) ?
O3 C15 . 1.413(2) ?
O4 C19 . 1.369(2) ?
O4 C22 . 1.426(3) ?
C5 C6 . 1.376(2) ?
C5 C4 . 1.388(2) ?
C5 H5 . 0.9300 ?
C3 C8 . 1.386(2) ?
C3 C4 . 1.393(2) ?
C7 C8 . 1.378(2) ?
C7 C6 . 1.394(2) ?
C8 H8 . 0.9300 ?
C9 C10 . 1.363(2) ?
C9 C14 . 1.369(2) ?
C11 C12 . 1.369(3) ?
C11 C10 . 1.386(2) ?
C11 H11 . 0.9300 ?
C12 C13 . 1.373(3) ?
C10 H10 . 0.9300 ?
C14 C13 . 1.373(3) ?
C14 H14 . 0.9300 ?
C15 H15A . 0.9600 ?
C15 H15B . 0.9600 ?
C15 H15C . 0.9600 ?
C13 H13 . 0.9300 ?
C16 C21 . 1.366(2) ?
C19 C20 . 1.371(2) ?
C19 C18 . 1.380(3) ?
C18 H18 . 0.9300 ?
C20 C21 . 1.384(2) ?
C20 H20 . 0.9300 ?
C21 H21 . 0.9300 ?
C22 H22A . 0.9600 ?
C22 H22B . 0.9600 ?
C22 H22C . 0.9600 ?

loop_
_geom_torsion_atom_site_label_1
_geom_torsion_atom_site_label_2
_geom_torsion_atom_site_label_3
_geom_torsion_atom_site_label_4
_geom_torsion_site_symmetry_1
_geom_torsion_site_symmetry_2
_geom_torsion_site_symmetry_3
_geom_torsion_site_symmetry_4
_geom_torsion
_geom_torsion_publ_flag
C9 O1 C7 C8 . . . . 33.4(3) ?
C9 O1 C7 C6 . . . . -150.32(16) ?
C16 O2 C6 C5 . . . . -3.4(2) ?
C16 O2 C6 C7 . . . . 177.01(15) ?
C4 C5 C6 O2 . . . . -178.51(15) ?
C4 C5 C6 C7 . . . . 1.0(3) ?
O1 C7 C6 O2 . . . . 1.4(2) ?
C8 C7 C6 O2 . . . . 177.87(15) ?
O1 C7 C6 C5 . . . . -178.18(15) ?
C8 C7 C6 C5 . . . . -1.7(3) ?
C6 C5 C4 C3 . . . . 0.1(2) ?
C6 C5 C4 C2 . . . . 178.85(16) ?
C8 C3 C4 C5 . . . . -0.5(2) ?
C1 C3 C4 C5 . . . . 178.88(16) ?
C8 C3 C4 C2 . . . . -179.28(16) ?
C1 C3 C4 C2 . . . . 0.1(2) ?
O1 C7 C8 C3 . . . . 177.40(16) ?
C6 C7 C8 C3 . . . . 1.3(3) ?
C4 C3 C8 C7 . . . . -0.2(3) ?
C1 C3 C8 C7 . . . . -179.53(16) ?
C7 O1 C9 C10 . . . . -143.22(17) ?
C7 O1 C9 C14 . . . . 43.1(2) ?
C10 C11 C12 O3 . . . . -177.94(17) ?
C10 C11 C12 C13 . . . . 1.1(3) ?
C15 O3 C12 C11 . . . . -26.5(3) ?
C15 O3 C12 C13 . . . . 154.53(19) ?
C14 C9 C10 C11 . . . . -0.7(3) ?
O1 C9 C10 C11 . . . . -174.62(16) ?
C12 C11 C10 C9 . . . . -0.5(3) ?
C10 C9 C14 C13 . . . . 1.4(3) ?
O1 C9 C14 C13 . . . . 174.93(18) ?
C9 C14 C13 C12 . . . . -0.9(3) ?
C11 C12 C13 C14 . . . . -0.4(3) ?
O3 C12 C13 C14 . . . . 178.69(18) ?
C18 C17 C16 C21 . . . . -0.7(3) ?
C18 C17 C16 O2 . . . . 176.69(15) ?
C6 O2 C16 C21 . . . . -83.9(2) ?
C6 O2 C16 C17 . . . . 98.69(18) ?
C22 O4 C19 C20 . . . . 2.7(3) ?
C22 O4 C19 C18 . . . . -177.31(17) ?
C16 C17 C18 C19 . . . . -0.7(3) ?
O4 C19 C18 C17 . . . . -178.31(16) ?
C20 C19 C18 C17 . . . . 1.7(3) ?
O4 C19 C20 C21 . . . . 178.76(17) ?
C18 C19 C20 C21 . . . . -1.2(3) ?
C17 C16 C21 C20 . . . . 1.1(3) ?
O2 C16 C21 C20 . . . . -176.20(15) ?
C19 C20 C21 C16 . . . . -0.2(3) ?

loop_
_cod_related_entry_id
_cod_related_entry_database
_cod_related_entry_code
1 ChemSpider 2011242
